data_4036075
loop_
_publ_author_name
'Sauv\'e, Ethan R.'
'Paeng, Jaesuk'
'Yamaguchi, Shigehiro'
'Hudson, Zachary M.'

_publ_section_title
;
 Donor--Acceptor Materials Exhibiting Thermally Activated Delayed
 Fluorescence Using a Planarized N-Phenylbenzimidazole Acceptor
;
_journal_name_full 'The Journal of Organic Chemistry'
_journal_paper_doi 10.1021/acs.joc.9b02283
_journal_year 2019
_chemical_formula_moiety 'C37 H31 N3'
_chemical_formula_sum 'C37 H31 N3'
_chemical_formula_weight 517.65
_space_group_crystal_system monoclinic
_space_group_IT_number 14
_space_group_name_Hall '-P 2ybc'
_space_group_name_H-M_alt 'P 1 21/c 1'
_atom_sites_solution_hydrogens geom
_atom_sites_solution_primary dual
_audit_creation_date 2018-10-24
_audit_creation_method
;
Olex2 1.2
(compiled 2018.05.29 svn.r3508 for OlexSys, GUI svn.r5506)
;
_cell_angle_alpha 90
_cell_angle_beta 91.473(5)
_cell_angle_gamma 90
_cell_formula_units_Z 4
_cell_length_a 16.6654(14)
_cell_length_b 9.3763(8)
_cell_length_c 17.4986(14)
_cell_measurement_reflns_used 6190
_cell_measurement_temperature 100(2)
_cell_measurement_theta_max 25.42
_cell_measurement_theta_min 2.33
_cell_volume 2733.4(4)
_computing_cell_refinement 'SAINT V8.38A (?, 2016)'
_computing_data_reduction 'SAINT V8.38A (?, 2016)'
_computing_molecular_graphics 'Olex2 (Dolomanov et al., 2009)'
_computing_publication_material 'Olex2 (Dolomanov et al., 2009)'
_computing_structure_refinement 'XL (Sheldrick, 2008)'
_computing_structure_solution 'XT (Sheldrick, 2015)'
_diffrn_ambient_temperature 100(2)
_diffrn_detector 'Bruker APEX2 area detector'
_diffrn_detector_area_resol_mean 7.9
_diffrn_detector_type 'CCD area detector'
_diffrn_measured_fraction_theta_full 0.998
_diffrn_measured_fraction_theta_max 0.981
_diffrn_measurement_device 'Bruker-Nonius Kappa diffractometer'
_diffrn_measurement_device_type 'Bruker APEX II area detector'
_diffrn_measurement_method '\w and \f scans'
_diffrn_radiation_monochromator 'mirror optics'
_diffrn_radiation_probe x-ray
_diffrn_radiation_type MoK\a
_diffrn_radiation_wavelength 0.71073
_diffrn_reflns_av_R_equivalents 0.0706
_diffrn_reflns_av_unetI/netI 0.0796
_diffrn_reflns_Laue_measured_fraction_full 0.998
_diffrn_reflns_Laue_measured_fraction_max 0.981
_diffrn_reflns_limit_h_max 20
_diffrn_reflns_limit_h_min -20
_diffrn_reflns_limit_k_max 10
_diffrn_reflns_limit_k_min -11
_diffrn_reflns_limit_l_max 21
_diffrn_reflns_limit_l_min -21
_diffrn_reflns_number 20451
_diffrn_reflns_point_group_measured_fraction_full 0.998
_diffrn_reflns_point_group_measured_fraction_max 0.981
_diffrn_reflns_theta_full 25.242
_diffrn_reflns_theta_max 25.553
_diffrn_reflns_theta_min 2.329
_diffrn_source 'microfocus sealed X-ray tube'
_diffrn_source_type 'Incoatec I\ms'
_diffrn_standards_number 0
_exptl_absorpt_coefficient_mu 0.074
_exptl_absorpt_correction_T_max 0.998
_exptl_absorpt_correction_T_min 0.781
_exptl_absorpt_correction_type multi-scan
_exptl_absorpt_process_details
'SADABS-2016/2 (Bruker, 2016/2) was used for absorption correction. wR2(int) was 0.1303 before and 0.0534 after correction. The ratio of minimum to maximum transmission is 0.7827. The \l/2 correction factor is not present.'
_exptl_crystal_colour colourless
_exptl_crystal_colour_primary colourless
_exptl_crystal_density_diffrn 1.258
_exptl_crystal_description flake
_exptl_crystal_F_000 1096
_exptl_crystal_recrystallization_method
'The material was recrystallised from a mixture of DCM and hexane  by slow evaporation'
_exptl_crystal_size_max 0.46
_exptl_crystal_size_mid 0.35
_exptl_crystal_size_min 0.03
_refine_diff_density_max 0.197
_refine_diff_density_min -0.182
_refine_diff_density_rms 0.041
_refine_ls_extinction_method none
_refine_ls_goodness_of_fit_ref 1.038
_refine_ls_hydrogen_treatment constr
_refine_ls_matrix_type full
_refine_ls_number_parameters 365
_refine_ls_number_reflns 5029
_refine_ls_number_restraints 0
_refine_ls_restrained_S_all 1.038
_refine_ls_R_factor_all 0.1099
_refine_ls_R_factor_gt 0.0580
_refine_ls_shift/su_max 0.000
_refine_ls_shift/su_mean 0.000
_refine_ls_structure_factor_coef Fsqd
_refine_ls_weighting_details 'w=1/[\s^2^(Fo^2^)+(0.0514P)^2^+0.0348P] where P=(Fo^2^+2Fc^2^)/3'
_refine_ls_weighting_scheme calc
_refine_ls_wR_factor_gt 0.1094
_refine_ls_wR_factor_ref 0.1237
_reflns_Friedel_coverage 0.000
_reflns_number_gt 3061
_reflns_number_total 5029
_reflns_threshold_expression 'I > 2\s(I)'
_cod_data_source_file jo9b02283_si_001.cif
_cod_data_source_block zh024
_cod_database_code 4036075
_shelx_shelxl_version_number 2017/1
_shelx_space_group_comment
;
The symmetry employed for this shelxl refinement is uniquely defined
by the following loop, which should always be used as a source of
symmetry information in preference to the above space-group names.
They are only intended as comments.
;
_shelx_estimated_absorpt_t_max 0.998
_shelx_estimated_absorpt_t_min 0.967
_olex2_refinement_description
;
1. Fixed Uiso
 At 1.2 times of:
  All C(H) groups
 At 1.5 times of:
  All C(H,H,H) groups
2.a Aromatic/amide H refined with riding coordinates:
 C2(H2), C3(H3), C4(H4), C11(H11), C12(H12), C13(H13), C14(H14), C18(H18),
 C19(H19), C21(H21), C22(H22), C24(H24), C25(H25), C26(H26), C27(H27), C31(H31),
  C32(H32), C33(H33), C34(H34)
2.b Idealised Me refined as rotating group:
 C8(H8A,H8B,H8C), C9(H9A,H9B,H9C), C36(H36A,H36B,H36C), C37(H37A,H37B,H37C)
;
_olex2_diffrn_ambient_temperature_device Kryoflex
_olex2_exptl_crystal_mounting_method 'The crystal was mounted on a mylar loop in oil'
_olex2_submission_original_sample_id JP-1
_olex2_submission_special_instructions 'No special instructions were received'

loop_
_space_group_symop_operation_xyz
'x, y, z'
'-x, y+1/2, -z+1/2'
'-x, -y, -z'
'x, -y-1/2, z-1/2'

loop_
_atom_site_label
_atom_site_type_symbol
_atom_site_fract_x
_atom_site_fract_y
_atom_site_fract_z
_atom_site_U_iso_or_equiv
_atom_site_adp_type
_atom_site_occupancy
_atom_site_site_symmetry_order
_atom_site_calc_flag
_atom_site_refinement_flags_posn
N1 N 0.56919(11) 0.5980(2) 0.73240(10) 0.0284(5) Uani 1 1 d .
N2 N 0.53459(11) 0.68769(19) 0.61585(10) 0.0242(5) Uani 1 1 d .
N3 N 0.18205(11) 0.5894(2) 0.76871(10) 0.0322(5) Uani 1 1 d .
C1 C 0.63818(14) 0.6281(2) 0.69279(12) 0.0263(6) Uani 1 1 d .
C2 C 0.71950(14) 0.6072(3) 0.71010(14) 0.0336(6) Uani 1 1 d .
H2 H 0.737153 0.567940 0.757663 0.040 Uiso 1 1 calc R
C3 C 0.77317(15) 0.6462(3) 0.65511(15) 0.0389(7) Uani 1 1 d .
H3 H 0.828719 0.629972 0.665118 0.047 Uiso 1 1 calc R
C4 C 0.74972(14) 0.7086(2) 0.58500(14) 0.0347(6) Uani 1 1 d .
H4 H 0.789387 0.735937 0.549815 0.042 Uiso 1 1 calc R
C5 C 0.66936(14) 0.7307(2) 0.56677(13) 0.0284(6) Uani 1 1 d .
C6 C 0.61757(13) 0.6864(2) 0.62193(12) 0.0245(5) Uani 1 1 d .
C7 C 0.63169(14) 0.8069(3) 0.49725(13) 0.0323(6) Uani 1 1 d .
C8 C 0.62192(15) 0.9658(3) 0.51777(15) 0.0453(7) Uani 1 1 d .
H8A H 0.596591 1.016336 0.474483 0.068 Uiso 1 1 calc GR
H8B H 0.674788 1.007430 0.529299 0.068 Uiso 1 1 calc GR
H8C H 0.588178 0.974506 0.562580 0.068 Uiso 1 1 calc GR
C9 C 0.68586(15) 0.7941(3) 0.42772(14) 0.0535(8) Uani 1 1 d .
H9A H 0.689136 0.693881 0.412122 0.080 Uiso 1 1 calc GR
H9B H 0.739716 0.829244 0.441363 0.080 Uiso 1 1 calc GR
H9C H 0.663244 0.850848 0.385369 0.080 Uiso 1 1 calc GR
C10 C 0.54733(13) 0.7450(2) 0.48168(12) 0.0258(6) Uani 1 1 d .
C11 C 0.51364(14) 0.7437(2) 0.40769(12) 0.0309(6) Uani 1 1 d .
H11 H 0.543604 0.781398 0.366896 0.037 Uiso 1 1 calc R
C12 C 0.43818(15) 0.6891(2) 0.39233(13) 0.0314(6) Uani 1 1 d .
H12 H 0.416373 0.691821 0.341650 0.038 Uiso 1 1 calc R
C13 C 0.39429(14) 0.6308(2) 0.44997(13) 0.0292(6) Uani 1 1 d .
H13 H 0.343085 0.590175 0.438862 0.035 Uiso 1 1 calc R
C14 C 0.42482(13) 0.6314(2) 0.52395(12) 0.0244(5) Uani 1 1 d .
H14 H 0.394605 0.591214 0.563911 0.029 Uiso 1 1 calc R
C15 C 0.49951(13) 0.6906(2) 0.54003(12) 0.0231(5) Uani 1 1 d .
C16 C 0.50865(14) 0.6324(2) 0.68532(12) 0.0257(6) Uani 1 1 d .
C17 C 0.42426(13) 0.6236(2) 0.70615(11) 0.0244(5) Uani 1 1 d .
C18 C 0.37069(14) 0.7344(2) 0.68941(12) 0.0284(6) Uani 1 1 d .
H18 H 0.388727 0.817372 0.663876 0.034 Uiso 1 1 calc R
C19 C 0.29110(14) 0.7233(3) 0.71004(12) 0.0313(6) Uani 1 1 d .
H19 H 0.254677 0.798445 0.698049 0.038 Uiso 1 1 calc R
C20 C 0.26446(13) 0.6036(3) 0.74796(12) 0.0286(6) Uani 1 1 d .
C21 C 0.31834(14) 0.4950(3) 0.76628(13) 0.0313(6) Uani 1 1 d .
H21 H 0.300437 0.413161 0.792947 0.038 Uiso 1 1 calc R
C22 C 0.39762(14) 0.5050(3) 0.74607(12) 0.0292(6) Uani 1 1 d .
H22 H 0.434123 0.430696 0.759435 0.035 Uiso 1 1 calc R
C23 C 0.15980(14) 0.6240(2) 0.84302(13) 0.0290(6) Uani 1 1 d .
C24 C 0.21518(14) 0.6942(3) 0.89173(13) 0.0339(6) Uani 1 1 d .
H24 H 0.266143 0.720613 0.873164 0.041 Uiso 1 1 calc R
C25 C 0.19650(15) 0.7251(3) 0.96594(14) 0.0374(6) Uani 1 1 d .
H25 H 0.234748 0.771713 0.998476 0.045 Uiso 1 1 calc R
C26 C 0.12288(15) 0.6890(3) 0.99312(14) 0.0410(7) Uani 1 1 d .
H26 H 0.109815 0.709164 1.044537 0.049 Uiso 1 1 calc R
C27 C 0.06769(15) 0.6224(3) 0.94423(14) 0.0388(7) Uani 1 1 d .
H27 H 0.016334 0.599110 0.962987 0.047 Uiso 1 1 calc R
C28 C 0.08442(14) 0.5885(2) 0.86899(13) 0.0298(6) Uani 1 1 d .
C29 C 0.02347(14) 0.5050(2) 0.81914(14) 0.0320(6) Uani 1 1 d .
C30 C 0.04772(14) 0.5047(2) 0.73620(14) 0.0315(6) Uani 1 1 d .
C31 C -0.00610(16) 0.4582(3) 0.67862(16) 0.0434(7) Uani 1 1 d .
H31 H -0.059464 0.435142 0.691933 0.052 Uiso 1 1 calc R
C32 C 0.01533(18) 0.4446(3) 0.60354(16) 0.0498(8) Uani 1 1 d .
H32 H -0.023262 0.416311 0.565606 0.060 Uiso 1 1 calc R
C33 C 0.09310(18) 0.4723(3) 0.58403(15) 0.0464(7) Uani 1 1 d .
H33 H 0.108893 0.459287 0.532716 0.056 Uiso 1 1 calc R
C34 C 0.14840(15) 0.5189(3) 0.63844(14) 0.0372(7) Uani 1 1 d .
H34 H 0.201969 0.538584 0.624450 0.045 Uiso 1 1 calc R
C35 C 0.12565(14) 0.5372(2) 0.71434(13) 0.0301(6) Uani 1 1 d .
C36 C -0.06159(15) 0.5656(3) 0.82792(16) 0.0495(8) Uani 1 1 d .
H36A H -0.076382 0.560557 0.881693 0.074 Uiso 1 1 calc GR
H36B H -0.099764 0.509592 0.796724 0.074 Uiso 1 1 calc GR
H36C H -0.062809 0.665168 0.810926 0.074 Uiso 1 1 calc GR
C37 C 0.02521(15) 0.3490(3) 0.84777(15) 0.0445(7) Uani 1 1 d .
H37A H 0.078360 0.307887 0.839474 0.067 Uiso 1 1 calc GR
H37B H -0.015535 0.293313 0.819521 0.067 Uiso 1 1 calc GR
H37C H 0.013922 0.346789 0.902440 0.067 Uiso 1 1 calc GR

loop_
_atom_site_aniso_label
_atom_site_aniso_U_11
_atom_site_aniso_U_22
_atom_site_aniso_U_33
_atom_site_aniso_U_23
_atom_site_aniso_U_13
_atom_site_aniso_U_12
N1 0.0310(12) 0.0296(12) 0.0247(11) 0.0006(9) -0.0009(9) 0.0020(9)
N2 0.0291(12) 0.0254(11) 0.0181(11) 0.0007(8) 0.0011(8) -0.0005(9)
N3 0.0266(12) 0.0449(13) 0.0251(12) -0.0045(10) 0.0015(9) -0.0060(10)
C1 0.0285(15) 0.0263(13) 0.0241(14) -0.0038(11) 0.0000(11) 0.0004(11)
C2 0.0340(16) 0.0355(15) 0.0312(15) 0.0017(12) -0.0033(12) 0.0036(12)
C3 0.0271(15) 0.0402(16) 0.0493(18) 0.0012(13) -0.0024(13) 0.0027(12)
C4 0.0323(16) 0.0338(15) 0.0385(16) -0.0001(12) 0.0089(12) 0.0010(12)
C5 0.0312(15) 0.0254(14) 0.0288(15) -0.0036(11) 0.0035(11) -0.0006(11)
C6 0.0269(15) 0.0250(13) 0.0216(14) -0.0055(10) 0.0002(10) 0.0021(11)
C7 0.0346(15) 0.0336(14) 0.0289(15) 0.0038(11) 0.0052(11) -0.0005(12)
C8 0.0484(18) 0.0331(16) 0.0539(18) 0.0100(13) -0.0097(14) -0.0068(13)
C9 0.0393(18) 0.084(2) 0.0383(18) 0.0126(15) 0.0119(13) -0.0026(16)
C10 0.0326(15) 0.0230(13) 0.0219(13) -0.0019(10) 0.0025(10) 0.0043(11)
C11 0.0426(16) 0.0297(14) 0.0207(14) 0.0016(11) 0.0077(11) 0.0032(12)
C12 0.0431(17) 0.0311(14) 0.0196(14) 0.0007(11) -0.0035(11) 0.0059(12)
C13 0.0324(15) 0.0251(13) 0.0298(14) -0.0039(11) -0.0040(11) 0.0053(11)
C14 0.0290(14) 0.0234(13) 0.0209(13) -0.0010(10) 0.0035(10) 0.0047(11)
C15 0.0316(15) 0.0203(12) 0.0174(13) -0.0005(10) 0.0005(10) 0.0059(11)
C16 0.0336(15) 0.0233(13) 0.0202(13) -0.0033(10) 0.0018(11) 0.0013(11)
C17 0.0284(14) 0.0318(14) 0.0131(12) -0.0020(10) 0.0008(10) -0.0004(11)
C18 0.0324(15) 0.0309(14) 0.0220(13) 0.0002(11) 0.0031(11) 0.0011(11)
C19 0.0373(16) 0.0333(15) 0.0233(14) -0.0025(11) 0.0006(11) 0.0038(12)
C20 0.0288(15) 0.0373(15) 0.0197(13) -0.0054(11) -0.0004(10) -0.0002(12)
C21 0.0391(16) 0.0325(14) 0.0222(14) 0.0032(11) 0.0006(11) -0.0032(12)
C22 0.0313(15) 0.0339(15) 0.0223(13) 0.0014(11) 0.0004(11) 0.0042(11)
C23 0.0285(15) 0.0268(13) 0.0316(15) -0.0005(11) -0.0002(11) 0.0017(11)
C24 0.0289(15) 0.0401(16) 0.0326(15) -0.0053(12) 0.0021(11) -0.0062(12)
C25 0.0367(17) 0.0417(17) 0.0339(16) -0.0074(12) 0.0017(12) -0.0050(13)
C26 0.0417(17) 0.0481(17) 0.0334(16) -0.0068(13) 0.0062(13) -0.0012(14)
C27 0.0324(16) 0.0380(16) 0.0463(17) -0.0027(13) 0.0092(13) -0.0029(12)
C28 0.0289(15) 0.0247(13) 0.0358(15) -0.0018(11) 0.0015(11) 0.0009(11)
C29 0.0251(14) 0.0258(14) 0.0451(16) 0.0012(12) 0.0020(11) -0.0008(11)
C30 0.0312(15) 0.0222(13) 0.0404(16) 0.0000(11) -0.0088(12) 0.0015(11)
C31 0.0390(17) 0.0313(16) 0.059(2) 0.0011(14) -0.0139(14) -0.0020(12)
C32 0.063(2) 0.0403(17) 0.0443(19) 0.0000(14) -0.0294(16) -0.0013(15)
C33 0.064(2) 0.0392(17) 0.0351(17) 0.0002(13) -0.0129(15) 0.0011(15)
C34 0.0441(17) 0.0350(15) 0.0319(16) -0.0008(12) -0.0083(12) -0.0019(13)
C35 0.0333(16) 0.0245(14) 0.0320(15) 0.0017(11) -0.0073(12) 0.0034(11)
C36 0.0309(16) 0.0485(18) 0.069(2) -0.0075(15) -0.0004(14) -0.0012(13)
C37 0.0515(18) 0.0334(16) 0.0490(18) -0.0032(13) 0.0068(13) -0.0046(13)

loop_
_atom_type_symbol
_atom_type_description
_atom_type_scat_dispersion_real
_atom_type_scat_dispersion_imag
_atom_type_scat_source
C C 0.0033 0.0016 'International Tables Vol C Tables 4.2.6.8 and 6.1.1.4'
H H 0.0000 0.0000 'International Tables Vol C Tables 4.2.6.8 and 6.1.1.4'
N N 0.0061 0.0033 'International Tables Vol C Tables 4.2.6.8 and 6.1.1.4'

loop_
_geom_angle_atom_site_label_1
_geom_angle_atom_site_label_2
_geom_angle_atom_site_label_3
_geom_angle
C16 N1 C1 105.52(19)
C6 N2 C15 116.95(17)
C6 N2 C16 105.08(17)
C16 N2 C15 132.96(19)
C23 N3 C20 119.44(18)
C23 N3 C35 121.3(2)
C35 N3 C20 119.19(19)
N1 C1 C2 132.6(2)
N1 C1 C6 109.69(19)
C6 C1 C2 117.7(2)
C1 C2 H2 121.5
C3 C2 C1 117.1(2)
C3 C2 H2 121.5
C2 C3 H3 118.4
C2 C3 C4 123.3(2)
C4 C3 H3 118.4
C3 C4 H4 119.7
C5 C4 C3 120.6(2)
C5 C4 H4 119.7
C4 C5 C7 128.8(2)
C6 C5 C4 114.5(2)
C6 C5 C7 116.5(2)
N2 C6 C1 107.17(19)
C5 C6 N2 126.0(2)
C5 C6 C1 126.8(2)
C5 C7 C8 108.01(19)
C5 C7 C9 110.8(2)
C5 C7 C10 108.58(18)
C9 C7 C8 109.1(2)
C9 C7 C10 112.5(2)
C10 C7 C8 107.72(19)
C7 C8 H8A 109.5
C7 C8 H8B 109.5
C7 C8 H8C 109.5
H8A C8 H8B 109.5
H8A C8 H8C 109.5
H8B C8 H8C 109.5
C7 C9 H9A 109.5
C7 C9 H9B 109.5
C7 C9 H9C 109.5
H9A C9 H9B 109.5
H9A C9 H9C 109.5
H9B C9 H9C 109.5
C11 C10 C7 120.7(2)
C11 C10 C15 116.6(2)
C15 C10 C7 122.70(19)
C10 C11 H11 119.1
C12 C11 C10 121.8(2)
C12 C11 H11 119.1
C11 C12 H12 119.8
C13 C12 C11 120.3(2)
C13 C12 H12 119.8
C12 C13 H13 120.1
C12 C13 C14 119.8(2)
C14 C13 H13 120.1
C13 C14 H14 120.0
C13 C14 C15 120.0(2)
C15 C14 H14 120.0
C10 C15 N2 116.9(2)
C14 C15 N2 121.50(19)
C14 C15 C10 121.4(2)
N1 C16 N2 112.48(19)
N1 C16 C17 123.5(2)
N2 C16 C17 123.84(19)
C18 C17 C16 121.3(2)
C22 C17 C16 119.4(2)
C22 C17 C18 119.3(2)
C17 C18 H18 120.0
C19 C18 C17 120.0(2)
C19 C18 H18 120.0
C18 C19 H19 119.8
C20 C19 C18 120.4(2)
C20 C19 H19 119.8
C19 C20 N3 121.2(2)
C19 C20 C21 119.5(2)
C21 C20 N3 119.4(2)
C20 C21 H21 119.7
C22 C21 C20 120.6(2)
C22 C21 H21 119.7
C17 C22 H22 119.9
C21 C22 C17 120.2(2)
C21 C22 H22 119.9
N3 C23 C24 119.1(2)
C28 C23 N3 120.8(2)
C28 C23 C24 120.0(2)
C23 C24 H24 119.6
C25 C24 C23 120.8(2)
C25 C24 H24 119.6
C24 C25 H25 119.9
C26 C25 C24 120.2(2)
C26 C25 H25 119.9
C25 C26 H26 120.6
C25 C26 C27 118.8(2)
C27 C26 H26 120.6
C26 C27 H27 118.6
C26 C27 C28 122.7(2)
C28 C27 H27 118.6
C23 C28 C27 117.5(2)
C23 C28 C29 121.8(2)
C27 C28 C29 120.6(2)
C28 C29 C36 110.7(2)
C28 C29 C37 106.95(19)
C30 C29 C28 110.86(19)
C30 C29 C36 111.43(19)
C30 C29 C37 107.73(19)
C36 C29 C37 109.1(2)
C31 C30 C29 120.5(2)
C35 C30 C29 122.3(2)
C35 C30 C31 117.0(2)
C30 C31 H31 118.7
C32 C31 C30 122.6(3)
C32 C31 H31 118.7
C31 C32 H32 120.3
C33 C32 C31 119.3(2)
C33 C32 H32 120.3
C32 C33 H33 119.8
C32 C33 C34 120.4(3)
C34 C33 H33 119.8
C33 C34 H34 120.0
C33 C34 C35 120.1(3)
C35 C34 H34 120.0
C30 C35 N3 120.0(2)
C30 C35 C34 120.6(2)
C34 C35 N3 119.4(2)
C29 C36 H36A 109.5
C29 C36 H36B 109.5
C29 C36 H36C 109.5
H36A C36 H36B 109.5
H36A C36 H36C 109.5
H36B C36 H36C 109.5
C29 C37 H37A 109.5
C29 C37 H37B 109.5
C29 C37 H37C 109.5
H37A C37 H37B 109.5
H37A C37 H37C 109.5
H37B C37 H37C 109.5

loop_
_geom_bond_atom_site_label_1
_geom_bond_atom_site_label_2
_geom_bond_distance
N1 C1 1.387(3)
N1 C16 1.326(3)
N2 C6 1.384(3)
N2 C15 1.436(3)
N2 C16 1.400(3)
N3 C20 1.436(3)
N3 C23 1.399(3)
N3 C35 1.408(3)
C1 C2 1.395(3)
C1 C6 1.390(3)
C2 H2 0.9500
C2 C3 1.380(3)
C3 H3 0.9500
C3 C4 1.406(3)
C4 H4 0.9500
C4 C5 1.384(3)
C5 C6 1.375(3)
C5 C7 1.531(3)
C7 C8 1.542(3)
C7 C9 1.538(3)
C7 C10 1.539(3)
C8 H8A 0.9800
C8 H8B 0.9800
C8 H8C 0.9800
C9 H9A 0.9800
C9 H9B 0.9800
C9 H9C 0.9800
C10 C11 1.398(3)
C10 C15 1.407(3)
C11 H11 0.9500
C11 C12 1.378(3)
C12 H12 0.9500
C12 C13 1.375(3)
C13 H13 0.9500
C13 C14 1.379(3)
C14 H14 0.9500
C14 C15 1.385(3)
C16 C17 1.464(3)
C17 C18 1.396(3)
C17 C22 1.392(3)
C18 H18 0.9500
C18 C19 1.387(3)
C19 H19 0.9500
C19 C20 1.383(3)
C20 C21 1.390(3)
C21 H21 0.9500
C21 C22 1.380(3)
C22 H22 0.9500
C23 C24 1.404(3)
C23 C28 1.387(3)
C24 H24 0.9500
C24 C25 1.374(3)
C25 H25 0.9500
C25 C26 1.370(3)
C26 H26 0.9500
C26 C27 1.388(3)
C27 H27 0.9500
C27 C28 1.390(3)
C28 C29 1.536(3)
C29 C30 1.516(3)
C29 C36 1.538(3)
C29 C37 1.547(3)
C30 C31 1.401(3)
C30 C35 1.397(3)
C31 H31 0.9500
C31 C32 1.376(4)
C32 H32 0.9500
C32 C33 1.374(4)
C33 H33 0.9500
C33 C34 1.379(3)
C34 H34 0.9500
C34 C35 1.401(3)
C36 H36A 0.9800
C36 H36B 0.9800
C36 H36C 0.9800
C37 H37A 0.9800
C37 H37B 0.9800
C37 H37C 0.9800

loop_
_geom_torsion_atom_site_label_1
_geom_torsion_atom_site_label_2
_geom_torsion_atom_site_label_3
_geom_torsion_atom_site_label_4
_geom_torsion
N1 C1 C2 C3 177.7(2)
N1 C1 C6 N2 -2.3(2)
N1 C1 C6 C5 179.6(2)
N1 C16 C17 C18 134.2(2)
N1 C16 C17 C22 -43.2(3)
N2 C16 C17 C18 -40.9(3)
N2 C16 C17 C22 141.7(2)
N3 C20 C21 C22 179.1(2)
N3 C23 C24 C25 -177.6(2)
N3 C23 C28 C27 178.0(2)
N3 C23 C28 C29 2.5(3)
C1 N1 C16 N2 -1.3(2)
C1 N1 C16 C17 -176.9(2)
C1 C2 C3 C4 2.0(4)
C2 C1 C6 N2 175.97(19)
C2 C1 C6 C5 -2.1(3)
C2 C3 C4 C5 -1.9(4)
C3 C4 C5 C6 -0.3(3)
C3 C4 C5 C7 174.6(2)
C4 C5 C6 N2 -175.5(2)
C4 C5 C6 C1 2.3(3)
C4 C5 C7 C8 -90.3(3)
C4 C5 C7 C9 29.1(3)
C4 C5 C7 C10 153.1(2)
C5 C7 C10 C11 -151.4(2)
C5 C7 C10 C15 30.2(3)
C6 N2 C15 C10 -23.4(3)
C6 N2 C15 C14 151.2(2)
C6 N2 C16 N1 -0.1(2)
C6 N2 C16 C17 175.5(2)
C6 C1 C2 C3 -0.1(3)
C6 C5 C7 C8 84.5(2)
C6 C5 C7 C9 -156.1(2)
C6 C5 C7 C10 -32.1(3)
C7 C5 C6 N2 9.0(3)
C7 C5 C6 C1 -173.3(2)
C7 C10 C11 C12 -179.8(2)
C7 C10 C15 N2 -3.3(3)
C7 C10 C15 C14 -177.9(2)
C8 C7 C10 C11 91.9(2)
C8 C7 C10 C15 -86.5(3)
C9 C7 C10 C11 -28.4(3)
C9 C7 C10 C15 153.2(2)
C10 C11 C12 C13 -1.5(3)
C11 C10 C15 N2 178.23(18)
C11 C10 C15 C14 3.6(3)
C11 C12 C13 C14 2.3(3)
C12 C13 C14 C15 0.0(3)
C13 C14 C15 N2 -177.36(19)
C13 C14 C15 C10 -3.0(3)
C15 N2 C6 C1 -156.81(18)
C15 N2 C6 C5 21.3(3)
C15 N2 C16 N1 153.1(2)
C15 N2 C16 C17 -31.3(3)
C15 C10 C11 C12 -1.4(3)
C16 N1 C1 C2 -175.7(2)
C16 N1 C1 C6 2.3(2)
C16 N2 C6 C1 1.4(2)
C16 N2 C6 C5 179.6(2)
C16 N2 C15 C10 -174.1(2)
C16 N2 C15 C14 0.5(3)
C16 C17 C18 C19 -179.8(2)
C16 C17 C22 C21 179.90(19)
C17 C18 C19 C20 0.7(3)
C18 C17 C22 C21 2.4(3)
C18 C19 C20 N3 -179.05(19)
C18 C19 C20 C21 0.9(3)
C19 C20 C21 C22 -0.9(3)
C20 N3 C23 C24 10.6(3)
C20 N3 C23 C28 -168.7(2)
C20 N3 C35 C30 171.5(2)
C20 N3 C35 C34 -8.8(3)
C20 C21 C22 C17 -0.8(3)
C22 C17 C18 C19 -2.3(3)
C23 N3 C20 C19 -97.6(3)
C23 N3 C20 C21 82.4(3)
C23 N3 C35 C30 -6.8(3)
C23 N3 C35 C34 173.0(2)
C23 C24 C25 C26 -0.7(4)
C23 C28 C29 C30 -15.2(3)
C23 C28 C29 C36 -139.3(2)
C23 C28 C29 C37 102.0(3)
C24 C23 C28 C27 -1.3(3)
C24 C23 C28 C29 -176.9(2)
C24 C25 C26 C27 -0.7(4)
C25 C26 C27 C28 1.1(4)
C26 C27 C28 C23 -0.1(4)
C26 C27 C28 C29 175.5(2)
C27 C28 C29 C30 169.5(2)
C27 C28 C29 C36 45.3(3)
C27 C28 C29 C37 -73.3(3)
C28 C23 C24 C25 1.8(4)
C28 C29 C30 C31 -168.1(2)
C28 C29 C30 C35 17.9(3)
C29 C30 C31 C32 -174.4(2)
C29 C30 C35 N3 -8.1(3)
C29 C30 C35 C34 172.1(2)
C30 C31 C32 C33 2.5(4)
C31 C30 C35 N3 177.7(2)
C31 C30 C35 C34 -2.0(3)
C31 C32 C33 C34 -2.6(4)
C32 C33 C34 C35 0.5(4)
C33 C34 C35 N3 -177.9(2)
C33 C34 C35 C30 1.9(4)
C35 N3 C20 C19 84.0(3)
C35 N3 C20 C21 -95.9(3)
C35 N3 C23 C24 -171.1(2)
C35 N3 C23 C28 9.6(3)
C35 C30 C31 C32 -0.1(4)
C36 C29 C30 C31 -44.4(3)
C36 C29 C30 C35 141.7(2)
C37 C29 C30 C31 75.2(3)
C37 C29 C30 C35 -98.8(2)
